data_7200833
loop_
_publ_author_name
'Bettens, Ryan P. A.'
'Dakternieks, Dainis'
'Duthie, Andrew'
'Kuan, Fong Sheen'
'Tiekink, Edward R. T.'

_publ_section_title
;
 The influence of crystal packing effects upon the molecular structures
 of Ph3Sn(CH2)nSnPh3, n = 1 to 8, as determined by X-ray
 crystallography and DFT molecular orbital calculations. Supramolecular
 aggregation patterns sustained by C--H&#x22EF;\p interactions
;
_journal_issue 7
_journal_name_full CrystEngComm
_journal_page_first 1362
_journal_paper_doi 10.1039/b822682b
_journal_volume 11
_journal_year 2009
_chemical_formula_moiety 'C39 H36 Sn2'
_chemical_formula_sum 'C39 H36 Sn2'
_chemical_formula_weight 742.06
_chemical_name_systematic
;
?
;
_space_group_IT_number 5
_symmetry_cell_setting monoclinic
_symmetry_space_group_name_Hall 'C 2y'
_symmetry_space_group_name_H-M 'C 1 2 1'
_atom_sites_solution_hydrogens geom
_atom_sites_solution_primary direct
_atom_sites_solution_secondary difmap
_audit_creation_method SHELXL-97
_cell_angle_alpha 90
_cell_angle_beta 108.97(7)
_cell_angle_gamma 90
_cell_formula_units_Z 6
_cell_length_a 44.70(4)
_cell_length_b 6.650(8)
_cell_length_c 17.806(16)
_cell_measurement_reflns_used 19
_cell_measurement_temperature 173(2)
_cell_measurement_theta_max 9.6
_cell_measurement_theta_min 7.3
_cell_volume 5005(9)
_computing_cell_refinement 'MSC/AFC Diffractometer Control'
_computing_data_collection 'MSC/AFC Diffractometer Control (MSC, 1996)'
_computing_data_reduction 'teXsan for Windows (MSC, 1997)'
_computing_molecular_graphics 'ORTEPII (Johnson, 1976) & Brandenburg (Crystal Impact, 2006)'
_computing_publication_material SHELXL97
_computing_structure_refinement 'SHELXL97 (Sheldrick, 2008)'
_computing_structure_solution 'PATTY in DIRDIF92 (Beurskens et al., 1992)'
_diffrn_ambient_temperature 173(2)
_diffrn_measured_fraction_theta_full 0.998
_diffrn_measured_fraction_theta_max 0.998
_diffrn_measurement_device AFC7R
_diffrn_measurement_method \w-2\q
_diffrn_radiation_detector 'scintillation counter'
_diffrn_radiation_monochromator graphite
_diffrn_radiation_source 'X-ray tube'
_diffrn_radiation_type 'Mo K\a'
_diffrn_radiation_wavelength 0.71069
_diffrn_reflns_av_R_equivalents 0.028
_diffrn_reflns_av_sigmaI/netI 0.055
_diffrn_reflns_limit_h_max 58
_diffrn_reflns_limit_h_min 0
_diffrn_reflns_limit_k_max 8
_diffrn_reflns_limit_k_min 0
_diffrn_reflns_limit_l_max 21
_diffrn_reflns_limit_l_min -23
_diffrn_reflns_number 6324
_diffrn_reflns_theta_full 27.5
_diffrn_reflns_theta_max 27.5
_diffrn_reflns_theta_min 3.1
_diffrn_standards_decay_% 0.3
_diffrn_standards_interval_count 400
_diffrn_standards_number 3
_exptl_absorpt_coefficient_mu 1.521
_exptl_absorpt_correction_type none
_exptl_crystal_colour colourless
_exptl_crystal_density_diffrn 1.477
_exptl_crystal_density_method 'not measured'
_exptl_crystal_description 'trig. block'
_exptl_crystal_F_000 2220
_exptl_crystal_size_max 0.19
_exptl_crystal_size_mid 0.11
_exptl_crystal_size_min 0.08
_refine_diff_density_max 0.80
_refine_diff_density_min -0.67
_refine_diff_density_rms 0.104
_refine_ls_abs_structure_details 'Flack H D (1983), Acta Cryst. A39, 876-881'
_refine_ls_abs_structure_Flack 0.00(3)
_refine_ls_extinction_method none
_refine_ls_goodness_of_fit_ref 1.02
_refine_ls_hydrogen_treatment constr
_refine_ls_matrix_type full
_refine_ls_number_parameters 555
_refine_ls_number_reflns 6241
_refine_ls_number_restraints 1
_refine_ls_restrained_S_all 1.02
_refine_ls_R_factor_all 0.059
_refine_ls_R_factor_gt 0.030
_refine_ls_shift/su_max 0.001
_refine_ls_shift/su_mean 0.000
_refine_ls_structure_factor_coef Fsqd
_refine_ls_weighting_details 'calc w=1/[\s^2^(Fo^2^)+(0.0360P)^2^] where P=(Fo^2^+2Fc^2^)/3'
_refine_ls_weighting_scheme calc
_refine_ls_wR_factor_gt 0.070
_refine_ls_wR_factor_ref 0.079
_reflns_number_gt 4724
_reflns_number_total 6241
_reflns_threshold_expression I>2\s(I)
_cod_data_source_file b822682b.txt
_cod_data_source_block 3
_cod_original_sg_symbol_Hall 'C 2y '
_cod_original_sg_symbol_H-M 'C 2'
_cod_database_code 7200833

loop_
_symmetry_equiv_pos_as_xyz
'x, y, z'
'-x, y, -z'
'x+1/2, y+1/2, z'
'-x+1/2, y+1/2, -z'

loop_
_atom_site_label
_atom_site_type_symbol
_atom_site_fract_x
_atom_site_fract_y
_atom_site_fract_z
_atom_site_U_iso_or_equiv
_atom_site_adp_type
_atom_site_occupancy
_atom_site_symmetry_multiplicity
_atom_site_calc_flag
_atom_site_refinement_flags
_atom_site_disorder_assembly
_atom_site_disorder_group
Sn1 Sn 0.283598(9) 0.56124(6) 0.78284(2) 0.02614(10) Uani 1 1 d . . .
Sn2 Sn 0.141453(8) 0.52397(7) 0.63334(2) 0.03089(11) Uani 1 1 d . . .
Sn3 Sn 0.505804(9) 0.50030(7) 0.17557(2) 0.03095(11) Uani 1 1 d . . .
C1 C 0.24406(15) 0.3600(11) 0.7374(4) 0.0356(15) Uani 1 1 d . . .
H1A H 0.2475 0.2749 0.6952 0.043 Uiso 1 1 calc R . .
H1B H 0.2427 0.2706 0.7806 0.043 Uiso 1 1 calc R . .
C2 C 0.21337(13) 0.4739(11) 0.7039(4) 0.0332(15) Uani 1 1 d . . .
H2A H 0.2141 0.5499 0.6567 0.040 Uiso 1 1 calc R . .
H2B H 0.2119 0.5732 0.7439 0.040 Uiso 1 1 calc R . .
C3 C 0.18362(15) 0.3468(12) 0.6801(4) 0.0397(17) Uani 1 1 d . . .
H3A H 0.1825 0.2711 0.7270 0.048 Uiso 1 1 calc R . .
H3B H 0.1847 0.2479 0.6395 0.048 Uiso 1 1 calc R . .
C4 C 0.5005(2) 0.3157(13) 0.0721(4) 0.0439(19) Uani 1 1 d . . .
H4A H 0.5182 0.2184 0.0844 0.053 Uiso 1 1 calc R . .
H4B H 0.4806 0.2381 0.0599 0.053 Uiso 1 1 calc R . .
C5 C 0.5000 0.4364(18) 0.0000 0.044(3) Uani 1 2 d S . .
H5A H 0.5189 0.5245 0.0146 0.053 Uiso 0.50 1 calc PR . .
H5B H 0.4811 0.5245 -0.0146 0.053 Uiso 0.50 1 calc PR . .
C11 C 0.27688(16) 0.7508(10) 0.8741(4) 0.0313(14) Uani 1 1 d . . .
C12 C 0.29954(18) 0.7501(12) 0.9502(4) 0.0399(17) Uani 1 1 d . . .
H12 H 0.3174 0.6635 0.9614 0.048 Uiso 1 1 calc R . .
C13 C 0.2961(2) 0.8743(13) 1.0088(4) 0.049(2) Uani 1 1 d . . .
H13 H 0.3118 0.8737 1.0598 0.058 Uiso 1 1 calc R . .
C14 C 0.2703(2) 0.9990(15) 0.9944(5) 0.056(2) Uani 1 1 d . . .
H14 H 0.2678 1.0821 1.0353 0.067 Uiso 1 1 calc R . .
C15 C 0.24792(18) 1.0017(14) 0.9191(5) 0.0510(18) Uani 1 1 d . . .
H15 H 0.2301 1.0882 0.9083 0.061 Uiso 1 1 calc R . .
C16 C 0.25135(17) 0.8802(11) 0.8600(4) 0.0382(16) Uani 1 1 d . . .
H16 H 0.2360 0.8851 0.8086 0.046 Uiso 1 1 calc R . .
C21 C 0.32799(14) 0.4203(10) 0.8420(3) 0.0288(13) Uani 1 1 d . . .
C22 C 0.35595(14) 0.5012(15) 0.8388(4) 0.0422(16) Uani 1 1 d . . .
H22 H 0.3554 0.6072 0.8027 0.051 Uiso 1 1 calc R . .
C23 C 0.38508(16) 0.4289(14) 0.8884(5) 0.051(2) Uani 1 1 d . . .
H23 H 0.4042 0.4872 0.8865 0.061 Uiso 1 1 calc R . .
C24 C 0.38588(18) 0.2716(14) 0.9402(4) 0.049(2) Uani 1 1 d . . .
H24 H 0.4055 0.2217 0.9743 0.058 Uiso 1 1 calc R . .
C25 C 0.35779(17) 0.1887(13) 0.9415(4) 0.0441(18) Uani 1 1 d . . .
H25 H 0.3582 0.0799 0.9764 0.053 Uiso 1 1 calc R . .
C26 C 0.32916(16) 0.2613(11) 0.8932(4) 0.0359(15) Uani 1 1 d . . .
H26 H 0.3101 0.2019 0.8949 0.043 Uiso 1 1 calc R . .
C31 C 0.28706(15) 0.7609(11) 0.6922(4) 0.0293(14) Uani 1 1 d . . .
C32 C 0.27238(17) 0.7213(12) 0.6117(4) 0.0390(16) Uani 1 1 d . . .
H32 H 0.2604 0.6014 0.5961 0.047 Uiso 1 1 calc R . .
C33 C 0.27501(17) 0.8548(13) 0.5539(4) 0.0411(17) Uani 1 1 d . . .
H33 H 0.2649 0.8251 0.4993 0.049 Uiso 1 1 calc R . .
C34 C 0.29220(16) 1.0290(14) 0.5753(4) 0.0451(18) Uani 1 1 d . . .
H34 H 0.2941 1.1199 0.5360 0.054 Uiso 1 1 calc R . .
C35 C 0.30683(17) 1.0705(14) 0.6557(4) 0.0462(18) Uani 1 1 d . . .
H35 H 0.3186 1.1912 0.6711 0.055 Uiso 1 1 calc R . .
C36 C 0.30441(16) 0.9377(11) 0.7135(4) 0.0390(16) Uani 1 1 d . . .
H36 H 0.3147 0.9676 0.7680 0.047 Uiso 1 1 calc R . .
C41 C 0.14722(16) 0.7148(12) 0.5413(4) 0.0344(15) Uani 1 1 d . . .
C42 C 0.17128(17) 0.8590(11) 0.5608(4) 0.0382(16) Uani 1 1 d . . .
H42 H 0.1846 0.8721 0.6143 0.046 Uiso 1 1 calc R . .
C43 C 0.17584(17) 0.9826(13) 0.5032(4) 0.0469(18) Uani 1 1 d . . .
H43 H 0.1923 1.0801 0.5176 0.056 Uiso 1 1 calc R . .
C44 C 0.15688(18) 0.9662(13) 0.4254(5) 0.048(2) Uani 1 1 d . . .
H44 H 0.1602 1.0510 0.3859 0.058 Uiso 1 1 calc R . .
C45 C 0.13307(18) 0.8252(14) 0.4055(4) 0.048(2) Uani 1 1 d . . .
H45 H 0.1196 0.8137 0.3520 0.058 Uiso 1 1 calc R . .
C46 C 0.12858(17) 0.6992(13) 0.4634(4) 0.0410(17) Uani 1 1 d . . .
H46 H 0.1123 0.6007 0.4486 0.049 Uiso 1 1 calc R . .
C51 C 0.10036(14) 0.3423(10) 0.5850(4) 0.0312(14) Uani 1 1 d . . .
C52 C 0.09851(15) 0.2032(12) 0.5253(4) 0.0361(15) Uani 1 1 d . . .
H52 H 0.1156 0.1914 0.5050 0.043 Uiso 1 1 calc R . .
C53 C 0.07228(15) 0.0821(11) 0.4950(4) 0.0380(15) Uani 1 1 d . . .
H53 H 0.0715 -0.0120 0.4543 0.046 Uiso 1 1 calc R . .
C54 C 0.04695(15) 0.0974(12) 0.5238(4) 0.0424(17) Uani 1 1 d . . .
H54 H 0.0287 0.0158 0.5025 0.051 Uiso 1 1 calc R . .
C55 C 0.04870(15) 0.2306(12) 0.5830(4) 0.0406(18) Uani 1 1 d . . .
H55 H 0.0316 0.2403 0.6035 0.049 Uiso 1 1 calc R . .
C56 C 0.07493(15) 0.3524(11) 0.6138(4) 0.0343(15) Uani 1 1 d . . .
H56 H 0.0756 0.4442 0.6552 0.041 Uiso 1 1 calc R . .
C61 C 0.13740(16) 0.7123(12) 0.7269(4) 0.0339(15) Uani 1 1 d . . .
C62 C 0.15828(17) 0.6860(14) 0.8042(4) 0.047(2) Uani 1 1 d . . .
H62 H 0.1733 0.5800 0.8148 0.057 Uiso 1 1 calc R . .
C63 C 0.15743(19) 0.8109(16) 0.8655(5) 0.056(2) Uani 1 1 d . . .
H63 H 0.1720 0.7910 0.9173 0.067 Uiso 1 1 calc R . .
C64 C 0.1360(2) 0.9613(15) 0.8523(4) 0.057(2) Uani 1 1 d . . .
H64 H 0.1356 1.0477 0.8945 0.068 Uiso 1 1 calc R . .
C65 C 0.1146(2) 0.9880(16) 0.7767(4) 0.064(3) Uani 1 1 d . . .
H65 H 0.0989 1.0899 0.7675 0.076 Uiso 1 1 calc R . .
C66 C 0.1159(2) 0.8684(13) 0.7149(4) 0.053(2) Uani 1 1 d . . .
H66 H 0.1018 0.8934 0.6630 0.064 Uiso 1 1 calc R . .
C71 C 0.46513(15) 0.6903(12) 0.1515(4) 0.0330(15) Uani 1 1 d . . .
C72 C 0.46516(17) 0.8577(12) 0.2000(4) 0.0424(17) Uani 1 1 d . . .
H72 H 0.4834 0.8865 0.2441 0.051 Uiso 1 1 calc R . .
C73 C 0.43880(16) 0.9810(14) 0.1841(4) 0.0458(18) Uani 1 1 d . . .
H73 H 0.4386 1.0901 0.2184 0.055 Uiso 1 1 calc R . .
C74 C 0.41268(18) 0.9440(14) 0.1177(4) 0.050(2) Uani 1 1 d . . .
H74 H 0.3947 1.0291 0.1059 0.060 Uiso 1 1 calc R . .
C75 C 0.41286(19) 0.7863(15) 0.0698(5) 0.051(2) Uani 1 1 d . . .
H75 H 0.3950 0.7624 0.0242 0.061 Uiso 1 1 calc R . .
C76 C 0.43850(17) 0.6606(13) 0.0862(4) 0.0436(19) Uani 1 1 d . . .
H76 H 0.4379 0.5504 0.0518 0.052 Uiso 1 1 calc R . .
C81 C 0.51109(15) 0.3246(10) 0.2791(3) 0.0273(14) Uani 1 1 d . . .
C82 C 0.48938(17) 0.3370(11) 0.3200(4) 0.0354(15) Uani 1 1 d . . .
H82 H 0.4726 0.4313 0.3032 0.043 Uiso 1 1 calc R . .
C83 C 0.49169(19) 0.2155(12) 0.3846(4) 0.0423(18) Uani 1 1 d . . .
H83 H 0.4764 0.2255 0.4110 0.051 Uiso 1 1 calc R . .
C84 C 0.51628(17) 0.0792(12) 0.4107(4) 0.0421(16) Uani 1 1 d . . .
H84 H 0.5179 -0.0039 0.4553 0.051 Uiso 1 1 calc R . .
C85 C 0.53839(14) 0.0639(12) 0.3721(4) 0.0384(15) Uani 1 1 d . . .
H85 H 0.5555 -0.0283 0.3904 0.046 Uiso 1 1 calc R . .
C86 C 0.53556(15) 0.1854(11) 0.3057(4) 0.0344(15) Uani 1 1 d . . .
H86 H 0.5505 0.1724 0.2784 0.041 Uiso 1 1 calc R . .
C91 C 0.54670(15) 0.6889(12) 0.1972(4) 0.0339(15) Uani 1 1 d . . .
C92 C 0.57177(17) 0.6831(12) 0.2680(5) 0.0454(18) Uani 1 1 d . . .
H92 H 0.5709 0.5918 0.3083 0.054 Uiso 1 1 calc R . .
C93 C 0.59822(19) 0.8073(15) 0.2819(5) 0.058(2) Uani 1 1 d . . .
H93 H 0.6149 0.8018 0.3312 0.069 Uiso 1 1 calc R . .
C94 C 0.59986(18) 0.9378(15) 0.2234(6) 0.060(2) Uani 1 1 d . . .
H94 H 0.6178 1.0216 0.2316 0.072 Uiso 1 1 calc R . .
C95 C 0.5751(2) 0.9457(15) 0.1527(5) 0.062(2) Uani 1 1 d . . .
H95 H 0.5760 1.0364 0.1123 0.075 Uiso 1 1 calc R . .
C96 C 0.54872(19) 0.8211(13) 0.1400(5) 0.0459(18) Uani 1 1 d . . .
H96 H 0.5319 0.8283 0.0910 0.055 Uiso 1 1 calc R . .

loop_
_atom_site_aniso_label
_atom_site_aniso_U_11
_atom_site_aniso_U_22
_atom_site_aniso_U_33
_atom_site_aniso_U_23
_atom_site_aniso_U_13
_atom_site_aniso_U_12
Sn1 0.02457(18) 0.0256(2) 0.02703(18) 0.00217(17) 0.00671(14) 0.00101(17)
Sn2 0.02439(18) 0.0307(3) 0.0353(2) -0.0019(2) 0.00664(15) -0.00140(19)
Sn3 0.0373(2) 0.0317(3) 0.02452(18) 0.00420(19) 0.01094(16) 0.0023(2)
C1 0.033(3) 0.025(3) 0.044(4) 0.000(3) 0.006(3) 0.001(3)
C2 0.024(3) 0.028(3) 0.043(4) -0.003(3) 0.004(3) -0.001(3)
C3 0.029(3) 0.032(4) 0.050(4) 0.000(3) 0.002(3) -0.003(3)
C4 0.062(5) 0.038(4) 0.027(3) 0.000(3) 0.008(3) -0.004(4)
C5 0.065(7) 0.042(6) 0.030(5) 0.000 0.022(5) 0.000
C11 0.042(4) 0.023(3) 0.033(3) 0.002(3) 0.018(3) -0.005(3)
C12 0.045(4) 0.036(4) 0.042(4) -0.004(3) 0.018(3) -0.004(3)
C13 0.066(5) 0.044(5) 0.038(4) -0.002(4) 0.020(4) -0.011(4)
C14 0.093(6) 0.033(4) 0.061(5) -0.010(4) 0.052(5) -0.012(5)
C15 0.061(4) 0.034(4) 0.068(5) -0.004(4) 0.035(4) 0.009(4)
C16 0.043(4) 0.030(4) 0.047(4) -0.001(3) 0.020(3) 0.002(3)
C21 0.028(3) 0.032(3) 0.025(3) 0.003(3) 0.005(2) 0.005(3)
C22 0.032(3) 0.046(4) 0.046(4) 0.007(4) 0.011(3) 0.002(3)
C23 0.025(3) 0.062(6) 0.064(5) -0.003(4) 0.014(3) -0.005(4)
C24 0.038(4) 0.066(6) 0.038(4) -0.004(4) 0.006(3) 0.026(4)
C25 0.046(4) 0.047(5) 0.035(4) 0.007(3) 0.007(3) 0.021(4)
C26 0.034(3) 0.032(4) 0.039(4) 0.003(3) 0.007(3) -0.001(3)
C31 0.030(3) 0.031(4) 0.027(3) 0.004(3) 0.011(3) 0.000(3)
C32 0.040(4) 0.037(4) 0.037(4) -0.002(3) 0.008(3) 0.005(3)
C33 0.046(4) 0.050(5) 0.026(3) 0.004(3) 0.010(3) 0.002(4)
C34 0.053(4) 0.042(5) 0.045(4) 0.020(4) 0.023(3) 0.009(4)
C35 0.056(4) 0.039(4) 0.048(4) 0.002(4) 0.023(3) -0.015(4)
C36 0.037(3) 0.039(4) 0.039(4) -0.002(3) 0.010(3) -0.011(3)
C41 0.040(4) 0.031(4) 0.036(4) -0.001(3) 0.018(3) 0.009(3)
C42 0.039(4) 0.036(4) 0.038(4) -0.001(3) 0.011(3) 0.004(3)
C43 0.046(4) 0.036(4) 0.062(4) 0.009(4) 0.023(4) 0.004(4)
C44 0.056(4) 0.047(5) 0.053(4) 0.006(4) 0.034(4) 0.016(4)
C45 0.045(4) 0.061(6) 0.036(4) -0.002(4) 0.009(3) 0.015(4)
C46 0.037(4) 0.049(5) 0.036(4) -0.003(4) 0.010(3) 0.004(4)
C51 0.027(3) 0.027(3) 0.034(3) 0.004(3) 0.002(3) 0.000(3)
C52 0.028(3) 0.041(4) 0.039(4) -0.004(3) 0.010(3) 0.004(3)
C53 0.039(3) 0.030(4) 0.040(3) -0.002(3) 0.006(3) -0.001(3)
C54 0.034(3) 0.038(4) 0.047(4) 0.007(3) 0.003(3) -0.008(3)
C55 0.027(3) 0.045(4) 0.054(4) 0.018(4) 0.019(3) 0.008(3)
C56 0.032(3) 0.030(4) 0.039(4) 0.001(3) 0.009(3) 0.002(3)
C61 0.036(3) 0.038(4) 0.028(3) 0.003(3) 0.009(3) 0.000(3)
C62 0.038(4) 0.058(5) 0.045(4) 0.006(4) 0.012(3) 0.014(4)
C63 0.050(5) 0.081(7) 0.033(4) -0.005(4) 0.009(4) 0.016(5)
C64 0.069(5) 0.063(7) 0.034(4) -0.010(4) 0.011(4) 0.005(5)
C65 0.079(6) 0.054(6) 0.051(4) -0.006(5) 0.013(4) 0.029(5)
C66 0.076(6) 0.047(5) 0.031(4) -0.002(4) 0.008(4) 0.020(4)
C71 0.029(3) 0.040(4) 0.028(3) 0.012(3) 0.006(3) -0.001(3)
C72 0.038(4) 0.043(4) 0.042(4) -0.004(3) 0.007(3) 0.000(3)
C73 0.046(4) 0.046(5) 0.045(4) -0.001(4) 0.013(3) 0.009(4)
C74 0.041(4) 0.060(6) 0.045(4) 0.017(4) 0.010(3) 0.008(4)
C75 0.040(4) 0.063(6) 0.040(4) -0.003(4) 0.000(3) 0.007(4)
C76 0.043(4) 0.051(5) 0.031(3) -0.005(4) 0.004(3) -0.004(4)
C81 0.038(3) 0.023(3) 0.022(3) 0.001(3) 0.011(3) -0.008(3)
C82 0.048(4) 0.029(4) 0.033(3) 0.001(3) 0.017(3) 0.004(3)
C83 0.067(5) 0.038(4) 0.034(4) -0.002(3) 0.034(4) -0.008(4)
C84 0.063(4) 0.035(4) 0.025(3) 0.003(3) 0.011(3) -0.005(4)
C85 0.035(3) 0.031(3) 0.043(3) 0.007(3) 0.004(3) 0.005(3)
C86 0.034(3) 0.037(4) 0.035(3) -0.001(3) 0.015(3) 0.001(3)
C91 0.028(3) 0.038(4) 0.037(4) 0.002(3) 0.012(3) 0.008(3)
C92 0.045(4) 0.037(4) 0.053(5) 0.001(4) 0.014(4) 0.011(4)
C93 0.036(4) 0.064(6) 0.064(5) -0.013(5) 0.005(4) 0.009(4)
C94 0.037(4) 0.058(6) 0.087(6) -0.015(5) 0.023(4) -0.016(4)
C95 0.074(6) 0.054(6) 0.071(6) 0.008(5) 0.040(5) -0.013(5)
C96 0.046(4) 0.045(5) 0.046(4) 0.003(4) 0.014(4) -0.005(4)

loop_
_atom_type_symbol
_atom_type_description
_atom_type_scat_dispersion_real
_atom_type_scat_dispersion_imag
_atom_type_scat_source
C C 0.0033 0.0016 'International Tables Vol C Tables 4.2.6.8 and 6.1.1.4'
H H 0.0000 0.0000 'International Tables Vol C Tables 4.2.6.8 and 6.1.1.4'
Sn Sn -0.6537 1.4246 'International Tables Vol C Tables 4.2.6.8 and 6.1.1.4'

loop_
_geom_angle_atom_site_label_1
_geom_angle_atom_site_label_2
_geom_angle_atom_site_label_3
_geom_angle
_geom_angle_site_symmetry_1
_geom_angle_site_symmetry_3
_geom_angle_publ_flag
C31 Sn1 C21 111.2(2) . . ?
C31 Sn1 C11 105.6(3) . . ?
C21 Sn1 C11 102.7(3) . . ?
C31 Sn1 C1 110.8(3) . . ?
C21 Sn1 C1 115.5(3) . . ?
C11 Sn1 C1 110.4(3) . . ?
C51 Sn2 C61 111.5(3) . . ?
C51 Sn2 C3 112.2(3) . . ?
C61 Sn2 C3 107.8(3) . . ?
C51 Sn2 C41 109.1(3) . . ?
C61 Sn2 C41 108.0(3) . . ?
C3 Sn2 C41 108.1(3) . . ?
C81 Sn3 C71 110.2(3) . . ?
C81 Sn3 C91 108.5(3) . . ?
C71 Sn3 C91 108.0(3) . . ?
C81 Sn3 C4 112.1(3) . . ?
C71 Sn3 C4 108.3(3) . . ?
C91 Sn3 C4 109.6(3) . . ?
C2 C1 Sn1 111.5(5) . . ?
C2 C1 H1A 109.3 . . ?
Sn1 C1 H1A 109.3 . . ?
C2 C1 H1B 109.3 . . ?
Sn1 C1 H1B 109.3 . . ?
H1A C1 H1B 108.0 . . ?
C1 C2 C3 115.6(6) . . ?
C1 C2 H2A 108.4 . . ?
C3 C2 H2A 108.4 . . ?
C1 C2 H2B 108.4 . . ?
C3 C2 H2B 108.4 . . ?
H2A C2 H2B 107.4 . . ?
C2 C3 Sn2 112.5(5) . . ?
C2 C3 H3A 109.1 . . ?
Sn2 C3 H3A 109.1 . . ?
C2 C3 H3B 109.1 . . ?
Sn2 C3 H3B 109.1 . . ?
H3A C3 H3B 107.8 . . ?
C5 C4 Sn3 113.0(6) . . ?
C5 C4 H4A 109.0 . . ?
Sn3 C4 H4A 109.0 . . ?
C5 C4 H4B 109.0 . . ?
Sn3 C4 H4B 109.0 . . ?
H4A C4 H4B 107.8 . . ?
C4 C5 C4 115.7(10) . 2_655 ?
C4 C5 H5A 108.4 . . ?
C4 C5 H5A 108.4 2_655 . ?
C4 C5 H5B 108.4 . . ?
C4 C5 H5B 108.4 2_655 . ?
H5A C5 H5B 107.4 . . ?
C16 C11 C12 118.1(7) . . ?
C16 C11 Sn1 122.4(5) . . ?
C12 C11 Sn1 119.5(5) . . ?
C13 C12 C11 120.4(8) . . ?
C13 C12 H12 119.8 . . ?
C11 C12 H12 119.8 . . ?
C14 C13 C12 120.9(8) . . ?
C14 C13 H13 119.5 . . ?
C12 C13 H13 119.5 . . ?
C13 C14 C15 119.0(8) . . ?
C13 C14 H14 120.5 . . ?
C15 C14 H14 120.5 . . ?
C16 C15 C14 120.5(8) . . ?
C16 C15 H15 119.8 . . ?
C14 C15 H15 119.8 . . ?
C15 C16 C11 121.1(7) . . ?
C15 C16 H16 119.5 . . ?
C11 C16 H16 119.5 . . ?
C22 C21 C26 118.9(6) . . ?
C22 C21 Sn1 121.2(5) . . ?
C26 C21 Sn1 119.3(5) . . ?
C21 C22 C23 120.7(8) . . ?
C21 C22 H22 119.7 . . ?
C23 C22 H22 119.7 . . ?
C24 C23 C22 119.7(7) . . ?
C24 C23 H23 120.1 . . ?
C22 C23 H23 120.1 . . ?
C25 C24 C23 119.1(7) . . ?
C25 C24 H24 120.4 . . ?
C23 C24 H24 120.4 . . ?
C26 C25 C24 121.0(8) . . ?
C26 C25 H25 119.5 . . ?
C24 C25 H25 119.5 . . ?
C25 C26 C21 120.5(7) . . ?
C25 C26 H26 119.8 . . ?
C21 C26 H26 119.8 . . ?
C36 C31 C32 118.3(6) . . ?
C36 C31 Sn1 119.4(5) . . ?
C32 C31 Sn1 122.3(5) . . ?
C33 C32 C31 121.0(7) . . ?
C33 C32 H32 119.5 . . ?
C31 C32 H32 119.5 . . ?
C34 C33 C32 120.4(7) . . ?
C34 C33 H33 119.8 . . ?
C32 C33 H33 119.8 . . ?
C33 C34 C35 119.0(7) . . ?
C33 C34 H34 120.5 . . ?
C35 C34 H34 120.5 . . ?
C36 C35 C34 120.8(8) . . ?
C36 C35 H35 119.6 . . ?
C34 C35 H35 119.6 . . ?
C35 C36 C31 120.5(6) . . ?
C35 C36 H36 119.8 . . ?
C31 C36 H36 119.8 . . ?
C46 C41 C42 118.0(7) . . ?
C46 C41 Sn2 122.8(6) . . ?
C42 C41 Sn2 119.2(5) . . ?
C43 C42 C41 120.8(7) . . ?
C43 C42 H42 119.6 . . ?
C41 C42 H42 119.6 . . ?
C44 C43 C42 120.7(8) . . ?
C44 C43 H43 119.7 . . ?
C42 C43 H43 119.7 . . ?
C43 C44 C45 119.1(8) . . ?
C43 C44 H44 120.5 . . ?
C45 C44 H44 120.5 . . ?
C44 C45 C46 120.4(7) . . ?
C44 C45 H45 119.8 . . ?
C46 C45 H45 119.8 . . ?
C41 C46 C45 121.1(8) . . ?
C41 C46 H46 119.4 . . ?
C45 C46 H46 119.4 . . ?
C52 C51 C56 117.5(6) . . ?
C52 C51 Sn2 121.0(5) . . ?
C56 C51 Sn2 121.5(5) . . ?
C53 C52 C51 121.2(6) . . ?
C53 C52 H52 119.4 . . ?
C51 C52 H52 119.4 . . ?
C52 C53 C54 120.2(7) . . ?
C52 C53 H53 119.9 . . ?
C54 C53 H53 119.9 . . ?
C55 C54 C53 119.0(6) . . ?
C55 C54 H54 120.5 . . ?
C53 C54 H54 120.5 . . ?
C54 C55 C56 121.1(6) . . ?
C54 C55 H55 119.4 . . ?
C56 C55 H55 119.4 . . ?
C55 C56 C51 120.9(7) . . ?
C55 C56 H56 119.6 . . ?
C51 C56 H56 119.6 . . ?
C66 C61 C62 116.9(7) . . ?
C66 C61 Sn2 123.3(5) . . ?
C62 C61 Sn2 119.6(6) . . ?
C63 C62 C61 121.4(8) . . ?
C63 C62 H62 119.3 . . ?
C61 C62 H62 119.3 . . ?
C64 C63 C62 120.5(8) . . ?
C64 C63 H63 119.7 . . ?
C62 C63 H63 119.7 . . ?
C63 C64 C65 119.3(8) . . ?
C63 C64 H64 120.3 . . ?
C65 C64 H64 120.3 . . ?
C66 C65 C64 120.5(8) . . ?
C66 C65 H65 119.7 . . ?
C64 C65 H65 119.7 . . ?
C65 C66 C61 121.3(7) . . ?
C65 C66 H66 119.4 . . ?
C61 C66 H66 119.4 . . ?
C76 C71 C72 117.2(7) . . ?
C76 C71 Sn3 121.9(6) . . ?
C72 C71 Sn3 120.8(5) . . ?
C73 C72 C71 120.7(7) . . ?
C73 C72 H72 119.7 . . ?
C71 C72 H72 119.7 . . ?
C74 C73 C72 119.6(8) . . ?
C74 C73 H73 120.2 . . ?
C72 C73 H73 120.2 . . ?
C75 C74 C73 119.9(8) . . ?
C75 C74 H74 120.0 . . ?
C73 C74 H74 120.0 . . ?
C74 C75 C76 120.9(7) . . ?
C74 C75 H75 119.5 . . ?
C76 C75 H75 119.5 . . ?
C75 C76 C71 121.6(8) . . ?
C75 C76 H76 119.2 . . ?
C71 C76 H76 119.2 . . ?
C82 C81 C86 117.7(6) . . ?
C82 C81 Sn3 121.4(5) . . ?
C86 C81 Sn3 120.9(5) . . ?
C83 C82 C81 121.7(7) . . ?
C83 C82 H82 119.2 . . ?
C81 C82 H82 119.2 . . ?
C82 C83 C84 120.0(6) . . ?
C82 C83 H83 120.0 . . ?
C84 C83 H83 120.0 . . ?
C85 C84 C83 120.0(6) . . ?
C85 C84 H84 120.0 . . ?
C83 C84 H84 120.0 . . ?
C84 C85 C86 119.7(6) . . ?
C84 C85 H85 120.2 . . ?
C86 C85 H85 120.2 . . ?
C81 C86 C85 121.0(6) . . ?
C81 C86 H86 119.5 . . ?
C85 C86 H86 119.5 . . ?
C96 C91 C92 117.7(7) . . ?
C96 C91 Sn3 120.0(5) . . ?
C92 C91 Sn3 122.4(6) . . ?
C91 C92 C93 122.1(8) . . ?
C91 C92 H92 119.0 . . ?
C93 C92 H92 119.0 . . ?
C94 C93 C92 119.3(8) . . ?
C94 C93 H93 120.4 . . ?
C92 C93 H93 120.4 . . ?
C93 C94 C95 119.4(8) . . ?
C93 C94 H94 120.3 . . ?
C95 C94 H94 120.3 . . ?
C94 C95 C96 120.5(8) . . ?
C94 C95 H95 119.7 . . ?
C96 C95 H95 119.7 . . ?
C91 C96 C95 121.1(7) . . ?
C91 C96 H96 119.4 . . ?
C95 C96 H96 119.4 . . ?

loop_
_geom_bond_atom_site_label_1
_geom_bond_atom_site_label_2
_geom_bond_distance
_geom_bond_site_symmetry_2
_geom_bond_publ_flag
Sn1 C31 2.134(7) . ?
Sn1 C21 2.137(6) . ?
Sn1 C11 2.153(7) . ?
Sn1 C1 2.154(7) . ?
Sn2 C51 2.132(7) . ?
Sn2 C61 2.139(7) . ?
Sn2 C3 2.148(7) . ?
Sn2 C41 2.154(7) . ?
Sn3 C81 2.129(6) . ?
Sn3 C71 2.140(7) . ?
Sn3 C91 2.146(7) . ?
Sn3 C4 2.161(7) . ?
C1 C2 1.510(8) . ?
C1 H1A 0.9900 . ?
C1 H1B 0.9900 . ?
C2 C3 1.516(9) . ?
C2 H2A 0.9900 . ?
C2 H2B 0.9900 . ?
C3 H3A 0.9900 . ?
C3 H3B 0.9900 . ?
C4 C5 1.509(9) . ?
C4 H4A 0.9900 . ?
C4 H4B 0.9900 . ?
C5 C4 1.509(9) 2_655 ?
C5 H5A 0.9900 . ?
C5 H5B 0.9900 . ?
C11 C16 1.386(10) . ?
C11 C12 1.404(9) . ?
C12 C13 1.377(10) . ?
C12 H12 0.9500 . ?
C13 C14 1.376(12) . ?
C13 H13 0.9500 . ?
C14 C15 1.388(11) . ?
C14 H14 0.9500 . ?
C15 C16 1.374(10) . ?
C15 H15 0.9500 . ?
C16 H16 0.9500 . ?
C21 C22 1.379(9) . ?
C21 C26 1.386(9) . ?
C22 C23 1.399(9) . ?
C22 H22 0.9500 . ?
C23 C24 1.387(12) . ?
C23 H23 0.9500 . ?
C24 C25 1.379(11) . ?
C24 H24 0.9500 . ?
C25 C26 1.377(9) . ?
C25 H25 0.9500 . ?
C26 H26 0.9500 . ?
C31 C36 1.392(10) . ?
C31 C32 1.393(9) . ?
C32 C33 1.393(10) . ?
C32 H32 0.9500 . ?
C33 C34 1.374(12) . ?
C33 H33 0.9500 . ?
C34 C35 1.394(9) . ?
C34 H34 0.9500 . ?
C35 C36 1.386(10) . ?
C35 H35 0.9500 . ?
C36 H36 0.9500 . ?
C41 C46 1.370(9) . ?
C41 C42 1.398(10) . ?
C42 C43 1.379(10) . ?
C42 H42 0.9500 . ?
C43 C44 1.374(10) . ?
C43 H43 0.9500 . ?
C44 C45 1.376(12) . ?
C44 H44 0.9500 . ?
C45 C46 1.392(11) . ?
C45 H45 0.9500 . ?
C46 H46 0.9500 . ?
C51 C52 1.391(9) . ?
C51 C56 1.393(9) . ?
C52 C53 1.379(9) . ?
C52 H52 0.9500 . ?
C53 C54 1.391(9) . ?
C53 H53 0.9500 . ?
C54 C55 1.359(10) . ?
C54 H54 0.9500 . ?
C55 C56 1.383(10) . ?
C55 H55 0.9500 . ?
C56 H56 0.9500 . ?
C61 C66 1.383(11) . ?
C61 C62 1.401(9) . ?
C62 C63 1.382(11) . ?
C62 H62 0.9500 . ?
C63 C64 1.352(12) . ?
C63 H63 0.9500 . ?
C64 C65 1.386(10) . ?
C64 H64 0.9500 . ?
C65 C66 1.374(11) . ?
C65 H65 0.9500 . ?
C66 H66 0.9500 . ?
C71 C76 1.381(9) . ?
C71 C72 1.409(10) . ?
C72 C73 1.387(10) . ?
C72 H72 0.9500 . ?
C73 C74 1.386(10) . ?
C73 H73 0.9500 . ?
C74 C75 1.353(12) . ?
C74 H74 0.9500 . ?
C75 C76 1.371(11) . ?
C75 H75 0.9500 . ?
C76 H76 0.9500 . ?
C81 C82 1.394(9) . ?
C81 C86 1.393(9) . ?
C82 C83 1.381(9) . ?
C82 H82 0.9500 . ?
C83 C84 1.383(11) . ?
C83 H83 0.9500 . ?
C84 C85 1.379(9) . ?
C84 H84 0.9500 . ?
C85 C86 1.404(9) . ?
C85 H85 0.9500 . ?
C86 H86 0.9500 . ?
C91 C96 1.369(10) . ?
C91 C92 1.389(10) . ?
C92 C93 1.397(12) . ?
C92 H92 0.9500 . ?
C93 C94 1.376(12) . ?
C93 H93 0.9500 . ?
C94 C95 1.381(12) . ?
C94 H94 0.9500 . ?
C95 C96 1.399(11) . ?
C95 H95 0.9500 . ?
C96 H96 0.9500 . ?

loop_
_geom_torsion_atom_site_label_1
_geom_torsion_atom_site_label_2
_geom_torsion_atom_site_label_3
_geom_torsion_atom_site_label_4
_geom_torsion
_geom_torsion_site_symmetry_1
_geom_torsion_site_symmetry_2
_geom_torsion_site_symmetry_3
_geom_torsion_site_symmetry_4
_geom_torsion_publ_flag
C31 Sn1 C1 C2 -58.1(5) . . . . ?
C21 Sn1 C1 C2 174.5(4) . . . . ?
C11 Sn1 C1 C2 58.6(5) . . . . ?
Sn1 C1 C2 C3 -172.4(5) . . . . ?
C1 C2 C3 Sn2 180.0(5) . . . . ?
C51 Sn2 C3 C2 171.9(5) . . . . ?
C61 Sn2 C3 C2 -65.0(6) . . . . ?
C41 Sn2 C3 C2 51.6(6) . . . . ?
C81 Sn3 C4 C5 -174.3(4) . . . . ?
C71 Sn3 C4 C5 63.9(5) . . . . ?
C91 Sn3 C4 C5 -53.8(5) . . . . ?
Sn3 C4 C5 C4 174.5(6) . . . 2_655 ?
C31 Sn1 C11 C16 59.8(6) . . . . ?
C21 Sn1 C11 C16 176.3(6) . . . . ?
C1 Sn1 C11 C16 -60.0(6) . . . . ?
C31 Sn1 C11 C12 -117.9(6) . . . . ?
C21 Sn1 C11 C12 -1.3(6) . . . . ?
C1 Sn1 C11 C12 122.3(6) . . . . ?
C16 C11 C12 C13 0.5(11) . . . . ?
Sn1 C11 C12 C13 178.2(6) . . . . ?
C11 C12 C13 C14 0.9(12) . . . . ?
C12 C13 C14 C15 -1.4(13) . . . . ?
C13 C14 C15 C16 0.6(13) . . . . ?
C14 C15 C16 C11 0.8(12) . . . . ?
C12 C11 C16 C15 -1.3(11) . . . . ?
Sn1 C11 C16 C15 -179.0(6) . . . . ?
C31 Sn1 C21 C22 19.8(6) . . . . ?
C11 Sn1 C21 C22 -92.7(6) . . . . ?
C1 Sn1 C21 C22 147.1(6) . . . . ?
C31 Sn1 C21 C26 -169.2(5) . . . . ?
C11 Sn1 C21 C26 78.3(6) . . . . ?
C1 Sn1 C21 C26 -41.9(6) . . . . ?
C26 C21 C22 C23 -2.1(11) . . . . ?
Sn1 C21 C22 C23 168.9(6) . . . . ?
C21 C22 C23 C24 1.2(12) . . . . ?
C22 C23 C24 C25 0.3(12) . . . . ?
C23 C24 C25 C26 -0.8(12) . . . . ?
C24 C25 C26 C21 -0.2(11) . . . . ?
C22 C21 C26 C25 1.6(10) . . . . ?
Sn1 C21 C26 C25 -169.6(6) . . . . ?
C21 Sn1 C31 C36 -69.3(6) . . . . ?
C11 Sn1 C31 C36 41.4(6) . . . . ?
C1 Sn1 C31 C36 160.9(5) . . . . ?
C21 Sn1 C31 C32 111.0(6) . . . . ?
C11 Sn1 C31 C32 -138.3(6) . . . . ?
C1 Sn1 C31 C32 -18.8(6) . . . . ?
C36 C31 C32 C33 0.1(10) . . . . ?
Sn1 C31 C32 C33 179.8(5) . . . . ?
C31 C32 C33 C34 -0.1(11) . . . . ?
C32 C33 C34 C35 -0.3(11) . . . . ?
C33 C34 C35 C36 0.6(12) . . . . ?
C34 C35 C36 C31 -0.5(12) . . . . ?
C32 C31 C36 C35 0.2(11) . . . . ?
Sn1 C31 C36 C35 -179.5(6) . . . . ?
C51 Sn2 C41 C46 -6.3(7) . . . . ?
C61 Sn2 C41 C46 -127.6(6) . . . . ?
C3 Sn2 C41 C46 116.0(6) . . . . ?
C51 Sn2 C41 C42 174.9(5) . . . . ?
C61 Sn2 C41 C42 53.6(6) . . . . ?
C3 Sn2 C41 C42 -62.8(6) . . . . ?
C46 C41 C42 C43 0.5(11) . . . . ?
Sn2 C41 C42 C43 179.4(5) . . . . ?
C41 C42 C43 C44 -0.2(11) . . . . ?
C42 C43 C44 C45 0.4(12) . . . . ?
C43 C44 C45 C46 -0.9(12) . . . . ?
C42 C41 C46 C45 -1.1(11) . . . . ?
Sn2 C41 C46 C45 -179.9(5) . . . . ?
C44 C45 C46 C41 1.3(12) . . . . ?
C61 Sn2 C51 C52 -177.6(5) . . . . ?
C3 Sn2 C51 C52 -56.6(6) . . . . ?
C41 Sn2 C51 C52 63.1(6) . . . . ?
C61 Sn2 C51 C56 -0.2(6) . . . . ?
C3 Sn2 C51 C56 120.9(6) . . . . ?
C41 Sn2 C51 C56 -119.4(6) . . . . ?
C56 C51 C52 C53 1.0(10) . . . . ?
Sn2 C51 C52 C53 178.5(5) . . . . ?
C51 C52 C53 C54 0.1(11) . . . . ?
C52 C53 C54 C55 -1.1(11) . . . . ?
C53 C54 C55 C56 1.0(11) . . . . ?
C54 C55 C56 C51 0.1(11) . . . . ?
C52 C51 C56 C55 -1.1(10) . . . . ?
Sn2 C51 C56 C55 -178.6(5) . . . . ?
C51 Sn2 C61 C66 -67.1(7) . . . . ?
C3 Sn2 C61 C66 169.4(7) . . . . ?
C41 Sn2 C61 C66 52.8(7) . . . . ?
C51 Sn2 C61 C62 116.1(6) . . . . ?
C3 Sn2 C61 C62 -7.4(7) . . . . ?
C41 Sn2 C61 C62 -124.0(6) . . . . ?
C66 C61 C62 C63 -0.2(12) . . . . ?
Sn2 C61 C62 C63 176.8(7) . . . . ?
C61 C62 C63 C64 0.8(14) . . . . ?
C62 C63 C64 C65 0.6(15) . . . . ?
C63 C64 C65 C66 -2.6(15) . . . . ?
C64 C65 C66 C61 3.2(16) . . . . ?
C62 C61 C66 C65 -1.8(13) . . . . ?
Sn2 C61 C66 C65 -178.7(7) . . . . ?
C81 Sn3 C71 C76 -111.4(6) . . . . ?
C91 Sn3 C71 C76 130.2(6) . . . . ?
C4 Sn3 C71 C76 11.6(7) . . . . ?
C81 Sn3 C71 C72 71.8(6) . . . . ?
C91 Sn3 C71 C72 -46.6(6) . . . . ?
C4 Sn3 C71 C72 -165.2(5) . . . . ?
C76 C71 C72 C73 2.8(11) . . . . ?
Sn3 C71 C72 C73 179.8(6) . . . . ?
C71 C72 C73 C74 -2.8(11) . . . . ?
C72 C73 C74 C75 1.1(12) . . . . ?
C73 C74 C75 C76 0.6(13) . . . . ?
C74 C75 C76 C71 -0.5(13) . . . . ?
C72 C71 C76 C75 -1.2(11) . . . . ?
Sn3 C71 C76 C75 -178.1(6) . . . . ?
C71 Sn3 C81 C82 1.9(6) . . . . ?
C91 Sn3 C81 C82 120.0(6) . . . . ?
C4 Sn3 C81 C82 -118.9(6) . . . . ?
C71 Sn3 C81 C86 178.5(5) . . . . ?
C91 Sn3 C81 C86 -63.5(6) . . . . ?
C4 Sn3 C81 C86 57.7(6) . . . . ?
C86 C81 C82 C83 -0.3(10) . . . . ?
Sn3 C81 C82 C83 176.4(5) . . . . ?
C81 C82 C83 C84 0.9(11) . . . . ?
C82 C83 C84 C85 -0.3(11) . . . . ?
C83 C84 C85 C86 -0.8(11) . . . . ?
C82 C81 C86 C85 -0.8(10) . . . . ?
Sn3 C81 C86 C85 -177.5(5) . . . . ?
C84 C85 C86 C81 1.4(10) . . . . ?
C81 Sn3 C91 C96 -178.3(6) . . . . ?
C71 Sn3 C91 C96 -58.9(7) . . . . ?
C4 Sn3 C91 C96 59.0(7) . . . . ?
C81 Sn3 C91 C92 1.6(7) . . . . ?
C71 Sn3 C91 C92 121.1(6) . . . . ?
C4 Sn3 C91 C92 -121.1(6) . . . . ?
C96 C91 C92 C93 0.4(12) . . . . ?
Sn3 C91 C92 C93 -179.5(6) . . . . ?
C91 C92 C93 C94 -1.0(13) . . . . ?
C92 C93 C94 C95 1.1(13) . . . . ?
C93 C94 C95 C96 -0.6(14) . . . . ?
C92 C91 C96 C95 0.0(12) . . . . ?
Sn3 C91 C96 C95 180.0(6) . . . . ?
C94 C95 C96 C91 0.1(14) . . . . ?
